data_2006763
loop_
_publ_author_name
'Lawson, Yvonne G.'
'Norman, Nicholas C.'
'Orpen, A. Guy'
'Quayle, Michael J.'

_publ_section_title
;
 Mononuclear Indium and Gallium Tetrachlorocatecholate Complexes
;
_journal_issue 12
_journal_name_full 'Acta Crystallographica Section C'
_journal_page_first 1805
_journal_page_last 1809
_journal_paper_doi 10.1107/S0108270197010901
_journal_volume 53
_journal_year 1997
_chemical_formula_iupac '[In Cl (C6 Cl4 O2) (C5 H5 N1)], 2C4 H10 O'
_chemical_formula_moiety 'C29 H35 Cl5 In N3 O4'
_chemical_formula_structural 'In Cl py~2~ O~2~C~6~Cl~4~'
_chemical_formula_sum 'C29 H35 Cl5 In N3 O4'
_chemical_formula_weight 781.67
_chemical_name_systematic
;
Tetrachlorocatecholatochlorotripyridyl indium(III) diethylether solvate
;
_space_group_IT_number 62
_symmetry_cell_setting orthorhombic
_symmetry_space_group_name_Hall '-P 2ac 2n'
_symmetry_space_group_name_H-M 'P n m a'
_cell_angle_alpha 90.0
_cell_angle_beta 90.0
_cell_angle_gamma 90.0
_cell_formula_units_Z 4
_cell_length_a 16.876(3)
_cell_length_b 14.756(2)
_cell_length_c 13.541(2)
_cell_measurement_reflns_used 192
_cell_measurement_temperature 173(2)
_cell_measurement_theta_max 50
_cell_measurement_theta_min 5
_cell_volume 3372.0(9)
_computing_cell_refinement 'SAINT (Siemens, 1995)'
_computing_data_collection 'SMART (Siemens, 1995)'
_computing_data_reduction SAINT
_computing_molecular_graphics SHELXTL
_computing_publication_material SHELXTL
_computing_structure_refinement SHELXTL
_computing_structure_solution SHELXTL
_diffrn_ambient_temperature 173
_diffrn_detector_area_resol_mean 60
_diffrn_measured_fraction_theta_max 99.6
_diffrn_measurement_device 'Siemens SMART area detector'
_diffrn_measurement_method '\w rotation with narrow frames'
_diffrn_radiation_monochromator graphite
_diffrn_radiation_source 'fine-focus sealed tube'
_diffrn_radiation_type MoK\a
_diffrn_radiation_wavelength 0.71073
_diffrn_reflns_av_R_equivalents 0.0640
_diffrn_reflns_av_sigmaI/netI 0.0358
_diffrn_reflns_limit_h_max 19
_diffrn_reflns_limit_h_min -19
_diffrn_reflns_limit_k_max 16
_diffrn_reflns_limit_k_min -17
_diffrn_reflns_limit_l_max 7
_diffrn_reflns_limit_l_min -16
_diffrn_reflns_number 15255
_diffrn_reflns_theta_full 49.42
_diffrn_reflns_theta_max 25.03
_diffrn_reflns_theta_min 2.37
_exptl_absorpt_coefficient_mu 1.134
_exptl_absorpt_correction_T_max 0.354
_exptl_absorpt_correction_T_min 0.295
_exptl_absorpt_correction_type 'empirical, pseudo-azimuthal scan (SHELXTL; Sheldrick, 1995)'
_exptl_crystal_colour clear
_exptl_crystal_density_diffrn 1.540
_exptl_crystal_density_method 'not measured'
_exptl_crystal_description plate
_exptl_crystal_F_000 1584
_exptl_crystal_size_max 0.4
_exptl_crystal_size_mid 0.2
_exptl_crystal_size_min 0.2
_refine_diff_density_max 0.62
_refine_diff_density_min -0.72
_refine_ls_extinction_method none
_refine_ls_goodness_of_fit_all 1.169
_refine_ls_goodness_of_fit_obs 1.167
_refine_ls_hydrogen_treatment 'H atoms: see text'
_refine_ls_matrix_type full
_refine_ls_number_parameters 214
_refine_ls_number_reflns 3092
_refine_ls_number_restraints 0
_refine_ls_restrained_S_all 1.178
_refine_ls_restrained_S_obs 1.167
_refine_ls_R_factor_all 0.0655
_refine_ls_R_factor_obs .0456
_refine_ls_shift/esd_max -0.014
_refine_ls_shift/esd_mean 0.001
_refine_ls_structure_factor_coef Fsqd
_refine_ls_weighting_details 'w = 1/[\s^2^(Fo^2^)+(0.0476P)^2^+8.18P] where P=[Max(Fo^2^,0)+2Fc^2^]/3'
_refine_ls_weighting_scheme calc
_refine_ls_wR_factor_all 0.1213
_refine_ls_wR_factor_obs .1062
_reflns_number_observed 2459
_reflns_number_total 3095
_reflns_observed_criterion >2sigma(I)
_cod_data_source_file bm1155.cif
_cod_data_source_block 1
_cod_depositor_comments
;
The following automatic conversions were performed:
'_symmetry_cell_setting' value 'Orthorhombic' changed to 'orthorhombic'
according to '/home/saulius/struct/CIF-dictionaries/cif_core.dic'
dictionary named 'cif_core.dic' version 2.4.1 from 2010-06-29.

Automatic conversion script
Id: cif_fix_enum 1527 2010-12-29 10:47:43Z saulius 

The following automatic conversions were performed:

'_symmetry_cell_setting' value 'Orthorhombic' changed to
'orthorhombic' according to
/home/saulius/struct/CIF-dictionaries/cif_core.dic dictionary named
'cif_core.dic' version 2.4.1 from 2010-06-29.

Automatic conversion script
Id: cif_fix_values 1715 2011-07-08 13:25:40Z adriana 

The following automatic conversions were performed:

'_refine_ls_weighting_scheme' value 'calc w =
1/[\s^2^(Fo^2^)+(0.0476P)^2^+8.18P] where P=[Max(Fo^2^,0)+2Fc^2^]/3'
was changed to 'calc'. New tag '_refine_ls_weighting_details' was
created. The value of the new tag was set to 'w =
1/[\s^2^(Fo^2^)+(0.0476P)^2^+8.18P] where P=[Max(Fo^2^,0)+2Fc^2^]/3'.

Automatic conversion script
Id: cif_fix_values 3143 2015-03-26 13:38:13Z robertas 
;
_cod_original_cell_volume 3372.2(8)
_cod_database_code 2006763

loop_
_symmetry_equiv_pos_as_xyz
'x, y, z'
'-x+1/2, -y, z+1/2'
'-x, y+1/2, -z'
'x+1/2, -y+1/2, -z+1/2'
'-x, -y, -z'
'x-1/2, y, -z-1/2'
'x, -y-1/2, z'
'-x-1/2, y-1/2, z-1/2'

loop_
_atom_site_aniso_label
_atom_site_aniso_U_11
_atom_site_aniso_U_22
_atom_site_aniso_U_33
_atom_site_aniso_U_12
_atom_site_aniso_U_13
_atom_site_aniso_U_23
In1 .0306(3) .0285(3) .0255(3) .000 .0020(2) .000
O1 .026(3) .033(2) .029(2) .000 .002(2) .000
O2 .030(3) .040(3) .024(3) .000 .000(2) .000
N1 .044(2) .029(2) .031(2) -.001(2) -.004(2) .001(2)
N2 .033(3) .043(4) .027(3) .000 .003(3) .000
Cl1 .0338(9) .0485(11) .0271(9) .000 -.0025(7) .000
Cl2 .0425(11) .0702(14) .0305(10) .000 .0058(9) .000
Cl3 .0310(11) .093(2) .0498(13) .000 .0065(9) .000
Cl4 .0326(10) .099(2) .0424(12) .000 -.0091(9) .000
Cl5 .0327(10) .0471(11) .0524(12) .000 .0034(8) .000
C1 .029(4) .022(3) .028(4) .000 .000(3) .000
C2 .029(4) .030(4) .031(4) .000 -.006(3) .000
C3 .029(4) .037(4) .028(4) .000 .002(3) .000
C4 .030(4) .044(4) .034(4) .000 .002(3) .000
C5 .028(4) .040(4) .038(4) .000 -.005(3) .000
C6 .026(4) .026(3) .031(4) .000 .003(3) .000
C7 .054(4) .040(3) .056(4) -.007(3) .007(3) .012(3)
C8 .064(4) .037(3) .066(4) -.013(3) -.002(3) .008(3)
C9 .076(5) .030(3) .055(4) -.002(3) -.016(4) .002(3)
C10 .085(5) .036(3) .067(4) .009(3) -.002(4) .001(3)
C11 .054(4) .040(3) .060(4) .007(3) .001(3) .003(3)
C12 .039(5) .061(5) .035(4) .000 .001(4) .000
C13 .034(5) .091(7) .038(4) .000 -.005(4) .000
C14 .053(6) .136(10) .027(4) .000 -.003(4) .000
C15 .049(6) .189(14) .035(5) .000 .013(5) .000
C16 .035(5) .121(9) .026(4) .000 .008(4) .000
C21 .170(15) .132(12) .29(2) -.006(11) -.053(16) -.035(15)
C22 .134(10) .085(7) .180(13) .017(7) .029(10) -.002(8)
C23 .118(10) .132(11) .29(2) .019(9) .066(12) .018(13)

loop_
_atom_site_label
_atom_site_fract_x
_atom_site_fract_y
_atom_site_fract_z
_atom_site_U_iso_or_equiv
_atom_site_thermal_displace_type
_atom_site_calc_flag
_atom_site_refinement_flags
_atom_site_occupancy
_atom_site_disorder_group
_atom_site_type_symbol
In1 .55929(3) .2500 .10468(4) .0282(2) Uani d S 1 . In
O1 .5669(3) .2500 -.0521(3) .0293(10) Uani d S 1 . O
O2 .6839(3) .2500 .0847(3) .0315(11) Uani d S 1 . O
N1 .5631(3) .0931(3) .1127(3) .0348(9) Uani d . 1 . N
N2 .5906(4) .2500 .2688(4) .0341(14) Uani d S 1 . N
Cl1 .58883(10) .2500 -.26827(13) .0364(4) Uani d S 1 . Cl
Cl2 .76733(12) .2500 -.33359(14) .0477(5) Uani d S 1 . Cl
Cl3 .90028(12) .2500 -.1745(2) .0579(6) Uani d S 1 . Cl
Cl4 .85215(12) .2500 .0511(2) .0581(6) Uani d S 1 . Cl
Cl5 .41678(11) .2500 .1223(2) .0441(5) Uani d S 1 . Cl
C1 .6417(4) .2500 -.0822(5) .0265(15) Uani d S 1 . C
C2 .6631(4) .2500 -.1808(5) .030(2) Uani d S 1 . C
C3 .7425(4) .2500 -.2097(5) .031(2) Uani d S 1 . C
C4 .8012(4) .2500 -.1394(6) .036(2) Uani d S 1 . C
C5 .7803(4) .2500 -.0393(5) .035(2) Uani d S 1 . C
C6 .7028(4) .2500 -.0096(5) .0276(15) Uani d S 1 . C
C7 .5013(4) .0440(4) .1382(5) .0500(15) Uani d . 1 . C
H7 .4542(4) .0741(4) .1581(5) .060 Uiso calc R 1 . H
C8 .5022(4) -.0499(4) .1370(5) .056(2) Uani d . 1 . C
H8 .4568(4) -.0832(4) .1573(5) .067 Uiso calc R 1 . H
C9 .5673(4) -.0930(4) .1072(4) .054(2) Uani d . 1 . C
H9 .5689(4) -.1574(4) .1056(4) .065 Uiso calc R 1 . H
C10 .6317(5) -.0436(4) .0790(5) .063(2) Uani d . 1 . C
H10 .6785(5) -.0729(4) .0565(5) .075 Uiso calc R 1 . H
C11 .6277(4) .0496(4) .0837(5) .051(2) Uani d . 1 . C
H11 .6729(4) .0839(4) .0654(5) .062 Uiso calc R 1 . H
C12 .6662(5) .2500 .2969(6) .045(2) Uani d S 1 . C
H12 .7060(5) .2500 .2474(6) .054 Uiso calc SR 1 . H
C13 .6893(5) .2500 .3945(6) .054(2) Uani d S 1 . C
H13 .7439(5) .2500 .4115(6) .065 Uiso calc SR 1 . H
C14 .6327(6) .2500 .4659(7) .072(3) Uani d S 1 . C
H14 .6469(6) .2500 .5338(7) .087 Uiso calc SR 1 . H
C15 .5548(6) .2500 .4379(7) .091(4) Uani d S 1 . C
H15 .5142(6) .2500 .4865(7) .109 Uiso calc SR 1 . H
C16 .5356(5) .2500 .3392(6) .061(3) Uani d S 1 . C
H16 .4813(5) .2500 .3207(6) .073 Uiso calc SR 1 . H
O3 .8189(5) -.0039(6) -.0373(7) .132(3) Uiso d . 1 . O
C20 .8825(12) -.0009(16) .1060(15) .241(10) Uiso d . 1 . C
H20A .9322(12) .0033(16) .1432(15) .362 Uiso calc PR .50 . H
H20B .8561(12) -.0583(16) .1213(15) .362 Uiso calc PR .50 . H
H20C .8478(12) .0497(16) .1244(15) .362 Uiso calc PR .50 . H
H20D .8252(12) -.0069(16) .1161(15) .362 Uiso calc PR .50 . H
H20E .9013(12) .0547(16) .1379(15) .362 Uiso calc PR .50 . H
H20F .9096(12) -.0533(16) .1349(15) .362 Uiso calc PR .50 . H
C21 .9004(10) .0036(11) -.0061(15) .198(7) Uani d . 1 . C
H21A .9249(10) .0618(11) -.0260(15) .238 Uiso calc R 1 . H
H21B .9334(10) -.0477(11) -.0291(15) .238 Uiso calc R 1 . H
C22 .8132(8) .0007(8) -.1420(10) .133(4) Uani d . 1 . C
H22A .8449(8) -.0494(8) -.1705(10) .160 Uiso calc R 1 . H
H22B .8374(8) .0583(8) -.1642(10) .160 Uiso calc R 1 . H
C23 .7309(7) -.0048(9) -.1828(12) .179(7) Uani d . 1 . C
H23A .7329(7) -.0011(9) -.2550(12) .268 Uiso calc PR .50 . H
H23B .6992(7) .0455(9) -.1569(12) .268 Uiso calc PR .50 . H
H23C .7067(7) -.0624(9) -.1632(12) .268 Uiso calc PR .50 . H
H23D .6929(7) -.0109(9) -.1284(12) .268 Uiso calc PR .50 . H
H23E .7266(7) -.0575(9) -.2265(12) .268 Uiso calc PR .50 . H
H23F .7191(7) .0505(9) -.2202(12) .268 Uiso calc PR .50 . H

loop_
_atom_type_symbol
_atom_type_description
_atom_type_scat_dispersion_real
_atom_type_scat_dispersion_imag
_atom_type_scat_source
C C 0.0033 0.0016 'International Tables Vol C Tables 4.2.6.8 and 6.1.1.4'
H H 0.0000 0.0000 'International Tables Vol C Tables 4.2.6.8 and 6.1.1.4'
N N 0.0061 0.0033 'International Tables Vol C Tables 4.2.6.8 and 6.1.1.4'
O O 0.0106 0.0060 'International Tables Vol C Tables 4.2.6.8 and 6.1.1.4'
Cl Cl 0.1484 0.1585 'International Tables Vol C Tables 4.2.6.8 and 6.1.1.4'
In In -0.7276 1.3100 'International Tables Vol C Tables 4.2.6.8 and 6.1.1.4'

loop_
_geom_angle_atom_site_label_1
_geom_angle_atom_site_label_2
_geom_angle_atom_site_label_3
_geom_angle_site_symmetry_1
_geom_angle_site_symmetry_3
_geom_angle
_geom_angle_publ_flag
O2 In1 O1 . . 79.2(2) y
O2 In1 N2 . . 83.9(2) y
O1 In1 N2 . . 163.1(2) y
O2 In1 N1 . 7_565 88.75(11) ?
O1 In1 N1 . 7_565 92.60(10) ?
N2 In1 N1 . 7_565 87.00(10) ?
O2 In1 N1 . . 88.76(11) y
O1 In1 N1 . . 92.60(10) y
N2 In1 N1 . . 87.00(10) y
N1 In1 N1 7_565 . 173.7(2) y
O2 In1 Cl5 . . 178.32(13) y
O1 In1 Cl5 . . 99.12(13) y
N2 In1 Cl5 . . 97.7(2) y
N1 In1 Cl5 7_565 . 91.33(11) ?
N1 In1 Cl5 . . 91.33(11) y
C1 O1 In1 . . 111.4(4) ?
C6 O2 In1 . . 111.4(4) ?
C7 N1 C11 . . 117.5(5) ?
C7 N1 In1 . . 122.7(4) ?
C11 N1 In1 . . 119.6(4) ?
C12 N2 C16 . . 117.6(7) ?
C12 N2 In1 . . 120.0(5) ?
C16 N2 In1 . . 122.3(5) ?
C2 Cl1 Cl3 . 6 150.3(3) ?
C4 Cl3 Cl1 . 6_655 177.9(3) ?
O1 C1 C2 . . 123.1(6) ?
O1 C1 C6 . . 118.4(6) ?
C2 C1 C6 . . 118.5(6) ?
C1 C2 C3 . . 121.4(6) ?
C1 C2 Cl1 . . 118.2(5) ?
C3 C2 Cl1 . . 120.3(5) ?
C4 C3 C2 . . 119.9(7) ?
C4 C3 Cl2 . . 119.9(5) ?
C2 C3 Cl2 . . 120.3(5) ?
C3 C4 C5 . . 119.3(7) ?
C3 C4 Cl3 . . 120.3(6) ?
C5 C4 Cl3 . . 120.4(6) ?
C6 C5 C4 . . 121.6(7) ?
C6 C5 Cl4 . . 117.7(6) ?
C4 C5 Cl4 . . 120.7(6) ?
O2 C6 C5 . . 121.1(6) ?
O2 C6 C1 . . 119.6(6) ?
C5 C6 C1 . . 119.3(6) ?
N1 C7 C8 . . 122.7(6) ?
C9 C8 C7 . . 119.3(6) ?
C8 C9 C10 . . 119.1(6) ?
C9 C10 C11 . . 118.8(7) ?
N1 C11 C10 . . 122.6(6) ?
N2 C12 C13 . . 123.1(8) ?
C14 C13 C12 . . 118.9(8) ?
C13 C14 C15 . . 118.6(8) ?
C14 C15 C16 . . 119.7(9) ?
N2 C16 C15 . . 122.1(8) ?
C22 O3 C21 . . 110.6(12) ?
O3 C21 C20 . . 95.6(15) ?
O3 C22 C23 . . 115.3(12) ?

loop_
_geom_bond_atom_site_label_1
_geom_bond_atom_site_label_2
_geom_bond_site_symmetry_2
_geom_bond_distance
_geom_bond_publ_flag
In1 O2 . 2.120(5) yes
In1 O1 . 2.126(5) yes
In1 N2 . 2.284(6) yes
In1 N1 7_565 2.318(4) ?
In1 N1 . 2.318(4) yes
In1 Cl5 . 2.417(2) yes
O1 C1 . 1.327(8) yes
O2 C6 . 1.316(8) yes
N1 C7 . 1.316(7) ?
N1 C11 . 1.325(7) ?
N2 C12 . 1.330(10) ?
N2 C16 . 1.332(10) ?
Cl1 C2 . 1.724(7) ?
Cl1 Cl3 6 3.275(3) ?
Cl2 C3 . 1.729(7) ?
Cl3 C4 . 1.738(7) ?
Cl3 Cl1 6_655 3.275(3) ?
Cl4 C5 . 1.722(7) ?
C1 C2 . 1.383(9) ?
C1 C6 . 1.425(9) yes
C2 C3 . 1.397(10) ?
C3 C4 . 1.374(10) ?
C4 C5 . 1.402(10) ?
C5 C6 . 1.369(10) ?
C7 C8 . 1.385(8) ?
C8 C9 . 1.334(9) ?
C9 C10 . 1.363(9) ?
C10 C11 . 1.378(8) ?
C12 C13 . 1.378(11) ?
C13 C14 . 1.360(12) ?
C14 C15 . 1.368(13) ?
C15 C16 . 1.376(13) ?
O3 C22 . 1.422(14) ?
O3 C21 . 1.44(2) ?
C20 C21 . 1.55(2) ?
C22 C23 . 1.50(2) ?
